data_4127087
loop_
_publ_author_name
'Robinson, Emily E.'
'Thomson, Regan J.'

_publ_section_title
;
 A Strategy for the Convergent and Stereoselective Assembly of Polycyclic
 Molecules.
;
_journal_name_full 'Journal of the American Chemical Society'
_journal_paper_doi 10.1021/jacs.7b13234
_journal_year 2018
_chemical_absolute_configuration ad
_chemical_formula_moiety '4(C19 H24 O2)'
_chemical_formula_sum 'C76 H96 O8'
_chemical_formula_weight 1137.52
_chemical_name_systematic
;
 ?
;
_space_group_crystal_system orthorhombic
_space_group_IT_number 19
_space_group_name_Hall 'P 2ac 2ab'
_space_group_name_H-M_alt 'P 21 21 21'
_symmetry_space_group_name_Hall 'P 2ac 2ab'
_symmetry_space_group_name_H-M 'P 21 21 21'
_atom_sites_solution_hydrogens mixed
_atom_sites_solution_primary direct
_audit_creation_date 2017-06-05
_audit_creation_method
;
Olex2 1.2
(compiled 2015.01.26 svn.r3150 for OlexSys, GUI svn.r4998)
;
_cell_angle_alpha 90
_cell_angle_beta 90
_cell_angle_gamma 90
_cell_formula_units_Z 1
_cell_length_a 6.6513(4)
_cell_length_b 9.3115(5)
_cell_length_c 24.8763(13)
_cell_measurement_reflns_used 9916
_cell_measurement_temperature 100(2)
_cell_measurement_theta_max 68.13
_cell_measurement_theta_min 5.07
_cell_volume 1540.68(15)
_computing_cell_refinement 'SAINT V7.23A (Bruker, 2005)'
_computing_data_collection 'APEX2 V2.1-4 (Bruker, 2007)'
_computing_data_reduction 'Bruker SAINT'
_computing_molecular_graphics 'Olex2 (Dolomanov et al., 2009)'
_computing_publication_material 'Olex2 (Dolomanov et al., 2009)'
_computing_structure_refinement 'ShelXL (Sheldrick, 2008)'
_computing_structure_solution 'ShelXS (Sheldrick, 2008)'
_diffrn_ambient_temperature 100.01
_diffrn_detector_area_resol_mean 8
_diffrn_measured_fraction_theta_full 1.000
_diffrn_measured_fraction_theta_max 0.998
_diffrn_measurement_device_type 'Bruker APEX-II CCD'
_diffrn_measurement_method '\w and \f scans'
_diffrn_radiation_monochromator 'MX optics'
_diffrn_radiation_type CuK\a
_diffrn_radiation_wavelength 1.54184
_diffrn_reflns_av_R_equivalents 0.0466
_diffrn_reflns_av_unetI/netI 0.0259
_diffrn_reflns_Laue_measured_fraction_full 1.000
_diffrn_reflns_Laue_measured_fraction_max 0.998
_diffrn_reflns_limit_h_max 7
_diffrn_reflns_limit_h_min -7
_diffrn_reflns_limit_k_max 11
_diffrn_reflns_limit_k_min -10
_diffrn_reflns_limit_l_max 29
_diffrn_reflns_limit_l_min -29
_diffrn_reflns_number 23142
_diffrn_reflns_point_group_measured_fraction_full 0.999
_diffrn_reflns_point_group_measured_fraction_max 0.995
_diffrn_reflns_theta_full 67.684
_diffrn_reflns_theta_max 68.224
_diffrn_reflns_theta_min 3.553
_diffrn_source microsource
_diffrn_standards_number 0
_exptl_absorpt_coefficient_mu 0.605
_exptl_absorpt_correction_T_max 0.7531
_exptl_absorpt_correction_T_min 0.6879
_exptl_absorpt_correction_type multi-scan
_exptl_absorpt_process_details
;
SADABS-2014/5 (Bruker,2014/5) was used for absorption correction.
wR2(int) was 0.1254 before and 0.0586 after correction.
The Ratio of minimum to maximum transmission is 0.9134.
The \l/2 correction factor is 0.00150.
;
_exptl_crystal_colour colourless
_exptl_crystal_density_diffrn 1.226
_exptl_crystal_description needle
_exptl_crystal_F_000 616
_exptl_crystal_size_max 0.322
_exptl_crystal_size_mid 0.087
_exptl_crystal_size_min 0.029
_refine_diff_density_max 0.139
_refine_diff_density_min -0.180
_refine_diff_density_rms 0.033
_refine_ls_abs_structure_details
;
 Flack x determined using 1130 quotients [(I+)-(I-)]/[(I+)+(I-)]
 (Parsons and Flack (2004), Acta Cryst. A60, s61).
;
_refine_ls_abs_structure_Flack -0.12(7)
_refine_ls_extinction_method none
_refine_ls_goodness_of_fit_ref 1.055
_refine_ls_hydrogen_treatment mixed
_refine_ls_matrix_type full
_refine_ls_number_parameters 208
_refine_ls_number_reflns 2794
_refine_ls_number_restraints 0
_refine_ls_restrained_S_all 1.055
_refine_ls_R_factor_all 0.0271
_refine_ls_R_factor_gt 0.0265
_refine_ls_shift/su_max 0.001
_refine_ls_shift/su_mean 0.000
_refine_ls_structure_factor_coef Fsqd
_refine_ls_weighting_details 'w=1/[\s^2^(Fo^2^)+(0.0350P)^2^+0.3100P] where P=(Fo^2^+2Fc^2^)/3'
_refine_ls_weighting_scheme calc
_refine_ls_wR_factor_gt 0.0676
_refine_ls_wR_factor_ref 0.0684
_reflns_Friedel_coverage 0.697
_reflns_Friedel_fraction_full 0.997
_reflns_Friedel_fraction_max 0.992
_reflns_number_gt 2742
_reflns_number_total 2794
_reflns_threshold_expression 'I > 2\s(I)'
_cod_data_source_file ja7b13234_si_004.cif
_cod_data_source_block cx0609_0m
_cod_database_code 4127087
_shelxl_version_number 2013-4
_shelx_space_group_comment
;
The symmetry employed for this shelxl refinement is uniquely defined
by the following loop, which should always be used as a source of
symmetry information in preference to the above space-group names.
They are only intended as comments.
;
_shelx_estimated_absorpt_t_max 0.983
_shelx_estimated_absorpt_t_min 0.829
_olex2_refinement_description
;
1. Fixed Uiso
 At 1.2 times of:
  All C(H) groups, All C(H,H) groups
 At 1.5 times of:
  All C(H,H,H) groups
2.a Ternary CH refined with riding coordinates:
 C6(H6), C10(H10)
2.b Secondary CH2 refined with riding coordinates:
 C5(H5A,H5B), C15(H15A,H15B), C16(H16A,H16B), C17(H17A,H17B)
2.c Aromatic/amide H refined with riding coordinates:
 C4(H4), C13(H13), C14(H14), C18(H18)
2.d Idealised Me refined as rotating group:
 C3(H3A,H3B,H3C), C9(H9A,H9B,H9C)
;
_olex2_submission_special_instructions 'No special instructions were received'

loop_
_space_group_symop_operation_xyz
'x, y, z'
'-x+1/2, -y, z+1/2'
'x+1/2, -y+1/2, -z'
'-x, y+1/2, -z+1/2'

loop_
_atom_site_label
_atom_site_type_symbol
_atom_site_fract_x
_atom_site_fract_y
_atom_site_fract_z
_atom_site_U_iso_or_equiv
_atom_site_adp_type
_atom_site_occupancy
_atom_site_site_symmetry_order
_atom_site_calc_flag
_atom_site_refinement_flags_posn
O1 O 0.94611(18) 0.37171(12) 0.68119(4) 0.0206(3) Uani 1 1 d .
O2 O 0.55160(16) 0.75026(13) 0.59986(4) 0.0201(3) Uani 1 1 d .
C1 C 0.9962(2) 0.43545(16) 0.64015(6) 0.0145(3) Uani 1 1 d .
C2 C 1.1934(2) 0.40543(16) 0.61535(6) 0.0160(3) Uani 1 1 d .
C3 C 1.3278(2) 0.30271(18) 0.64506(7) 0.0215(3) Uani 1 1 d .
H3A H 1.3495 0.3378 0.6817 0.032 Uiso 1 1 calc GR
H3B H 1.4572 0.2955 0.6264 0.032 Uiso 1 1 calc GR
H3C H 1.2642 0.2078 0.6464 0.032 Uiso 1 1 calc GR
C4 C 1.2456(2) 0.46702(17) 0.56882(6) 0.0175(3) Uani 1 1 d .
H4 H 1.3760 0.4469 0.5552 0.021 Uiso 1 1 calc R
C5 C 1.1152(2) 0.56480(16) 0.53664(6) 0.0162(3) Uani 1 1 d .
H5A H 1.1258 0.5380 0.4982 0.019 Uiso 1 1 calc R
H5B H 1.1658 0.6643 0.5404 0.019 Uiso 1 1 calc R
C6 C 0.8912(2) 0.56100(16) 0.55341(6) 0.0141(3) Uani 1 1 d .
H6 H 0.8295 0.6540 0.5419 0.017 Uiso 1 1 calc R
C7 C 0.7869(2) 0.44164(17) 0.52212(6) 0.0163(3) Uani 1 1 d .
C8 C 0.7659(3) 0.30736(18) 0.53952(7) 0.0192(3) Uani 1 1 d .
H8A H 0.704(3) 0.237(2) 0.5171(8) 0.027(5) Uiso 1 1 d .
H8B H 0.811(3) 0.275(2) 0.5747(8) 0.020(5) Uiso 1 1 d .
C9 C 0.7073(3) 0.4866(2) 0.46815(7) 0.0261(4) Uani 1 1 d .
H9A H 0.6626 0.4015 0.4482 0.039 Uiso 1 1 calc GR
H9B H 0.8137 0.5353 0.4479 0.039 Uiso 1 1 calc GR
H9C H 0.5936 0.5522 0.4731 0.039 Uiso 1 1 calc GR
C10 C 0.8563(2) 0.54629(15) 0.61484(6) 0.0129(3) Uani 1 1 d .
H10 H 0.7171 0.5073 0.6191 0.016 Uiso 1 1 calc R
C11 C 0.8603(2) 0.69092(16) 0.64680(6) 0.0134(3) Uani 1 1 d .
C12 C 0.6999(2) 0.79282(17) 0.62401(6) 0.0158(3) Uani 1 1 d .
C13 C 0.7281(3) 0.94771(17) 0.63530(6) 0.0205(4) Uani 1 1 d .
H13 H 0.6235 1.0123 0.6257 0.025 Uiso 1 1 calc R
C14 C 0.8936(3) 1.00075(17) 0.65827(6) 0.0219(4) Uani 1 1 d .
H14 H 0.8994 1.1009 0.6653 0.026 Uiso 1 1 calc R
C15 C 1.0699(3) 0.91020(17) 0.67338(6) 0.0194(3) Uani 1 1 d .
H15A H 1.0686 0.8935 0.7127 0.023 Uiso 1 1 calc R
H15B H 1.1955 0.9618 0.6643 0.023 Uiso 1 1 calc R
C16 C 1.0663(2) 0.76551(16) 0.64409(6) 0.0159(3) Uani 1 1 d .
H16A H 1.1690 0.7016 0.6602 0.019 Uiso 1 1 calc R
H16B H 1.1027 0.7809 0.6059 0.019 Uiso 1 1 calc R
C17 C 0.8018(2) 0.66814(16) 0.70728(6) 0.0164(3) Uani 1 1 d .
H17A H 0.9141 0.6180 0.7254 0.020 Uiso 1 1 calc R
H17B H 0.7879 0.7637 0.7244 0.020 Uiso 1 1 calc R
C18 C 0.6129(3) 0.58517(17) 0.71738(6) 0.0182(3) Uani 1 1 d .
H18 H 0.6154 0.4850 0.7102 0.022 Uiso 1 1 calc R
C19 C 0.4430(3) 0.6402(2) 0.73546(7) 0.0241(4) Uani 1 1 d .
H19A H 0.434(3) 0.740(3) 0.7415(9) 0.032(5) Uiso 1 1 d .
H19B H 0.324(3) 0.579(2) 0.7420(8) 0.025(5) Uiso 1 1 d .

loop_
_atom_site_aniso_label
_atom_site_aniso_U_11
_atom_site_aniso_U_22
_atom_site_aniso_U_33
_atom_site_aniso_U_23
_atom_site_aniso_U_13
_atom_site_aniso_U_12
O1 0.0279(6) 0.0170(6) 0.0168(5) 0.0048(4) 0.0033(5) 0.0033(5)
O2 0.0168(5) 0.0227(6) 0.0209(6) 0.0001(5) -0.0014(4) 0.0023(5)
C1 0.0188(8) 0.0114(7) 0.0135(7) -0.0018(6) -0.0014(6) -0.0019(6)
C2 0.0162(8) 0.0125(7) 0.0191(7) -0.0018(6) -0.0028(6) -0.0011(6)
C3 0.0184(8) 0.0193(8) 0.0269(8) 0.0023(7) -0.0042(7) 0.0007(6)
C4 0.0140(7) 0.0175(7) 0.0210(8) -0.0042(6) 0.0012(6) -0.0021(6)
C5 0.0192(8) 0.0154(8) 0.0141(7) -0.0007(6) 0.0023(6) -0.0011(6)
C6 0.0166(7) 0.0131(7) 0.0127(7) 0.0006(6) 0.0007(6) 0.0017(6)
C7 0.0143(7) 0.0211(8) 0.0136(7) -0.0039(6) 0.0017(6) 0.0013(6)
C8 0.0204(8) 0.0176(7) 0.0195(8) -0.0048(6) -0.0027(6) -0.0007(7)
C9 0.0285(10) 0.0307(9) 0.0192(8) -0.0004(7) -0.0048(7) -0.0047(7)
C10 0.0137(7) 0.0122(7) 0.0129(7) -0.0004(6) 0.0007(5) -0.0013(6)
C11 0.0169(8) 0.0120(7) 0.0111(7) -0.0002(6) -0.0001(6) -0.0007(6)
C12 0.0178(8) 0.0182(7) 0.0114(7) 0.0008(6) 0.0044(6) 0.0015(6)
C13 0.0252(9) 0.0149(7) 0.0214(8) 0.0013(6) 0.0031(6) 0.0054(7)
C14 0.0326(9) 0.0123(7) 0.0207(8) -0.0005(6) 0.0066(7) -0.0012(7)
C15 0.0227(8) 0.0154(7) 0.0201(7) -0.0020(6) 0.0012(7) -0.0058(6)
C16 0.0179(8) 0.0142(7) 0.0154(7) -0.0009(6) 0.0005(6) -0.0010(6)
C17 0.0216(8) 0.0140(7) 0.0136(7) -0.0007(6) 0.0014(6) -0.0006(6)
C18 0.0239(8) 0.0182(8) 0.0125(7) 0.0015(6) 0.0010(6) -0.0019(7)
C19 0.0225(9) 0.0322(10) 0.0175(8) -0.0016(7) 0.0000(7) -0.0014(8)

loop_
_atom_type_symbol
_atom_type_description
_atom_type_scat_dispersion_real
_atom_type_scat_dispersion_imag
_atom_type_scat_source
C C 0.0181 0.0091 'International Tables Vol C Tables 4.2.6.8 and 6.1.1.4'
H H 0.0000 0.0000 'International Tables Vol C Tables 4.2.6.8 and 6.1.1.4'
O O 0.0492 0.0322 'International Tables Vol C Tables 4.2.6.8 and 6.1.1.4'

loop_
_geom_angle_atom_site_label_1
_geom_angle_atom_site_label_2
_geom_angle_atom_site_label_3
_geom_angle
O1 C1 C2 119.83(14)
O1 C1 C10 120.33(13)
C2 C1 C10 119.84(13)
C1 C2 C3 116.30(14)
C4 C2 C1 120.72(14)
C4 C2 C3 122.98(15)
C2 C3 H3A 109.5
C2 C3 H3B 109.5
C2 C3 H3C 109.5
H3A C3 H3B 109.5
H3A C3 H3C 109.5
H3B C3 H3C 109.5
C2 C4 H4 117.4
C2 C4 C5 125.16(15)
C5 C4 H4 117.4
C4 C5 H5A 108.8
C4 C5 H5B 108.8
C4 C5 C6 113.66(13)
H5A C5 H5B 107.7
C6 C5 H5A 108.8
C6 C5 H5B 108.8
C5 C6 H6 107.3
C5 C6 C10 114.30(12)
C7 C6 C5 108.50(12)
C7 C6 H6 107.3
C7 C6 C10 111.74(12)
C10 C6 H6 107.3
C8 C7 C6 124.53(14)
C8 C7 C9 121.02(15)
C9 C7 C6 114.45(14)
C7 C8 H8A 120.1(12)
C7 C8 H8B 123.4(12)
H8A C8 H8B 116.5(17)
C7 C9 H9A 109.5
C7 C9 H9B 109.5
C7 C9 H9C 109.5
H9A C9 H9B 109.5
H9A C9 H9C 109.5
H9B C9 H9C 109.5
C1 C10 C6 112.01(12)
C1 C10 H10 106.0
C1 C10 C11 111.23(12)
C6 C10 H10 106.0
C6 C10 C11 114.96(12)
C11 C10 H10 106.0
C10 C11 C17 111.53(12)
C12 C11 C10 109.40(12)
C12 C11 C16 108.89(12)
C12 C11 C17 105.36(12)
C16 C11 C10 112.46(12)
C16 C11 C17 108.93(12)
O2 C12 C11 122.84(14)
O2 C12 C13 120.79(14)
C13 C12 C11 116.30(14)
C12 C13 H13 118.5
C14 C13 C12 123.10(15)
C14 C13 H13 118.5
C13 C14 H14 118.4
C13 C14 C15 123.13(15)
C15 C14 H14 118.4
C14 C15 H15A 109.3
C14 C15 H15B 109.3
C14 C15 C16 111.40(13)
H15A C15 H15B 108.0
C16 C15 H15A 109.3
C16 C15 H15B 109.3
C11 C16 H16A 109.0
C11 C16 H16B 109.0
C15 C16 C11 112.97(12)
C15 C16 H16A 109.0
C15 C16 H16B 109.0
H16A C16 H16B 107.8
C11 C17 H17A 108.3
C11 C17 H17B 108.3
H17A C17 H17B 107.4
C18 C17 C11 116.06(13)
C18 C17 H17A 108.3
C18 C17 H17B 108.3
C17 C18 H18 117.4
C19 C18 C17 125.14(16)
C19 C18 H18 117.4
C18 C19 H19A 119.3(14)
C18 C19 H19B 121.4(12)
H19A C19 H19B 119.3(19)

loop_
_geom_bond_atom_site_label_1
_geom_bond_atom_site_label_2
_geom_bond_distance
O1 C1 1.227(2)
O2 C12 1.221(2)
C1 C2 1.476(2)
C1 C10 1.526(2)
C2 C3 1.503(2)
C2 C4 1.337(2)
C3 H3A 0.9800
C3 H3B 0.9800
C3 H3C 0.9800
C4 H4 0.9500
C4 C5 1.490(2)
C5 H5A 0.9900
C5 H5B 0.9900
C5 C6 1.548(2)
C6 H6 1.0000
C6 C7 1.524(2)
C6 C10 1.552(2)
C7 C8 1.331(2)
C7 C9 1.503(2)
C8 H8A 0.95(2)
C8 H8B 0.97(2)
C9 H9A 0.9800
C9 H9B 0.9800
C9 H9C 0.9800
C10 H10 1.0000
C10 C11 1.564(2)
C11 C12 1.537(2)
C11 C16 1.537(2)
C11 C17 1.569(2)
C12 C13 1.481(2)
C13 H13 0.9500
C13 C14 1.335(3)
C14 H14 0.9500
C14 C15 1.492(2)
C15 H15A 0.9900
C15 H15B 0.9900
C15 C16 1.532(2)
C16 H16A 0.9900
C16 H16B 0.9900
C17 H17A 0.9900
C17 H17B 0.9900
C17 C18 1.496(2)
C18 H18 0.9500
C18 C19 1.320(3)
C19 H19A 0.94(2)
C19 H19B 0.99(2)

loop_
_geom_torsion_atom_site_label_1
_geom_torsion_atom_site_label_2
_geom_torsion_atom_site_label_3
_geom_torsion_atom_site_label_4
_geom_torsion
O1 C1 C2 C3 -3.9(2)
O1 C1 C2 C4 175.78(15)
O1 C1 C10 C6 -153.07(14)
O1 C1 C10 C11 76.73(18)
O2 C12 C13 C14 -175.31(15)
C1 C2 C4 C5 -2.2(2)
C1 C10 C11 C12 -173.44(12)
C1 C10 C11 C16 65.43(16)
C1 C10 C11 C17 -57.28(16)
C2 C1 C10 C6 27.33(18)
C2 C1 C10 C11 -102.86(15)
C2 C4 C5 C6 -14.9(2)
C3 C2 C4 C5 177.41(14)
C4 C5 C6 C7 -87.78(15)
C4 C5 C6 C10 37.65(18)
C5 C6 C7 C8 92.22(18)
C5 C6 C7 C9 -87.41(16)
C5 C6 C10 C1 -43.31(17)
C5 C6 C10 C11 84.94(16)
C6 C10 C11 C12 57.93(16)
C6 C10 C11 C16 -63.20(16)
C6 C10 C11 C17 174.09(12)
C7 C6 C10 C1 80.40(15)
C7 C6 C10 C11 -151.36(13)
C10 C1 C2 C3 175.75(13)
C10 C1 C2 C4 -4.6(2)
C10 C6 C7 C8 -34.7(2)
C10 C6 C7 C9 145.68(14)
C10 C11 C12 O2 24.07(19)
C10 C11 C12 C13 -159.05(13)
C10 C11 C16 C15 177.74(12)
C10 C11 C17 C18 -50.20(17)
C11 C12 C13 C14 7.7(2)
C11 C17 C18 C19 -108.58(18)
C12 C11 C16 C15 56.32(17)
C12 C11 C17 C18 68.40(16)
C12 C13 C14 C15 2.0(3)
C13 C14 C15 C16 18.1(2)
C14 C15 C16 C11 -47.77(18)
C16 C11 C12 O2 147.33(14)
C16 C11 C12 C13 -35.78(18)
C16 C11 C17 C18 -174.91(13)
C17 C11 C12 O2 -95.94(16)
C17 C11 C12 C13 80.94(16)
C17 C11 C16 C15 -58.11(16)
